data_7239914
loop_
_publ_author_name
'Li, Rong-fang'
'Li, Rui-hao'
'Liu, Xin-fang'
'Chang, Xin-hong'
'Feng, Xun'

_publ_section_title
;
 Lanthanide complexes based on a conjugated pyridine carboxylate ligand:
 structures, luminescence and magnetic properties
;
_journal_issue 11
_journal_name_full 'RSC Advances'
_journal_page_first 6192
_journal_page_last 6199
_journal_paper_doi 10.1039/C9RA10975G
_journal_volume 10
_journal_year 2020
_chemical_formula_moiety '4(C36 H24 Dy2 N6 O15), 0.5(H4 O2)'
_chemical_formula_sum 'C144 H98 Dy8 N24 O61'
_chemical_formula_weight 4440.46
_space_group_crystal_system monoclinic
_space_group_IT_number 13
_space_group_name_Hall '-P 2yc'
_space_group_name_H-M_alt 'P 1 2/c 1'
_atom_sites_solution_hydrogens mixed
_audit_creation_date 2019-12-24
_audit_creation_method
;
Olex2 1.2
(compiled 2017.08.10 svn.r3458 for OlexSys, GUI svn.r5381)
;
_audit_update_record
;
2020-01-17 deposited with the CCDC.	2020-01-29 downloaded from the CCDC.
;
_cell_angle_alpha 90
_cell_angle_beta 107.892(3)
_cell_angle_gamma 90
_cell_formula_units_Z 2
_cell_length_a 19.329(4)
_cell_length_b 18.257(4)
_cell_length_c 23.014(4)
_cell_measurement_reflns_used 9948
_cell_measurement_temperature 293(2)
_cell_measurement_theta_max 28.499
_cell_measurement_theta_min 2.415
_cell_volume 7729(3)
_computing_cell_refinement 'SAINT v7.60A (Bruker, 2009)'
_computing_data_collection 'Bruker SMART'
_computing_data_reduction 'SAINT v7.60A (Bruker, 2009)'
_computing_molecular_graphics 'Olex2 (Dolomanov et al., 2009)'
_computing_publication_material 'Olex2 (Dolomanov et al., 2009)'
_computing_structure_refinement 'XL (Sheldrick, 2008)'
_diffrn_ambient_temperature 293(2)
_diffrn_measured_fraction_theta_full 0.999
_diffrn_measured_fraction_theta_max 0.969
_diffrn_measurement_device_type 'CCD area detector'
_diffrn_measurement_method 'phi and omega scans'
_diffrn_radiation_monochromator graphite
_diffrn_radiation_type MoK\a
_diffrn_radiation_wavelength 0.71073
_diffrn_reflns_av_R_equivalents 0.0572
_diffrn_reflns_av_unetI/netI 0.0756
_diffrn_reflns_Laue_measured_fraction_full 0.999
_diffrn_reflns_Laue_measured_fraction_max 0.969
_diffrn_reflns_limit_h_max 24
_diffrn_reflns_limit_h_min -25
_diffrn_reflns_limit_k_max 22
_diffrn_reflns_limit_k_min -24
_diffrn_reflns_limit_l_max 27
_diffrn_reflns_limit_l_min -29
_diffrn_reflns_number 48479
_diffrn_reflns_point_group_measured_fraction_full 0.999
_diffrn_reflns_point_group_measured_fraction_max 0.969
_diffrn_reflns_theta_full 25.242
_diffrn_reflns_theta_max 28.600
_diffrn_reflns_theta_min 1.107
_exptl_absorpt_coefficient_mu 3.917
_exptl_absorpt_correction_T_max 0.856
_exptl_absorpt_correction_T_min 0.573
_exptl_absorpt_correction_type multi-scan
_exptl_crystal_colour yellow
_exptl_crystal_density_diffrn 1.908
_exptl_crystal_description flake
_exptl_crystal_F_000 4292
_exptl_crystal_size_max 0.21
_exptl_crystal_size_mid 0.18
_exptl_crystal_size_min 0.14
_refine_diff_density_max 1.415
_refine_diff_density_min -2.785
_refine_diff_density_rms 0.234
_refine_ls_extinction_method none
_refine_ls_goodness_of_fit_ref 1.009
_refine_ls_hydrogen_treatment mixed
_refine_ls_matrix_type full
_refine_ls_number_parameters 1084
_refine_ls_number_reflns 19178
_refine_ls_number_restraints 3
_refine_ls_restrained_S_all 1.009
_refine_ls_R_factor_all 0.0676
_refine_ls_R_factor_gt 0.0495
_refine_ls_shift/su_max 0.077
_refine_ls_shift/su_mean 0.001
_refine_ls_structure_factor_coef Fsqd
_refine_ls_weighting_details 'w=1/[\s^2^(Fo^2^)+(0.0895P)^2^] where P=(Fo^2^+2Fc^2^)/3'
_refine_ls_weighting_scheme calc
_refine_ls_wR_factor_gt 0.1336
_refine_ls_wR_factor_ref 0.1502
_reflns_Friedel_coverage 0.000
_reflns_number_gt 14705
_reflns_number_total 19178
_reflns_threshold_expression 'I > 2\s(I)'
_cod_data_source_file c9ra10975g2.cif
_cod_data_source_block 222_sq
_cod_depositor_comments 'Adding full bibliography for 7239914--7239916.cif.'
_cod_original_cell_volume 7728(3)
_cod_database_code 7239914
_shelx_shelxl_version_number 2016/6
_shelx_space_group_comment
;
The symmetry employed for this shelxl refinement is uniquely defined
by the following loop, which should always be used as a source of
symmetry information in preference to the above space-group names.
They are only intended as comments.
;
_shelx_estimated_absorpt_t_max 0.610
_shelx_estimated_absorpt_t_min 0.493
_olex2_refinement_description
;
1. Fixed Uiso
 At 1.2 times of:
  All C(H) groups
 At 1.5 times of:
  All O(H,H) groups
2. Restrained distances
 H21A-O21
 0.82 with sigma of 0.02
 O21-H21B
 0.82 with sigma of 0.02
 H21A-H21B
 1.4 with sigma of 0.02
3. Others
 Fixed Sof: H1A(0.5) H1B(0.5)
4.a Free rotating group:
 O1(H1A,H1B)
4.b Rotating group:
 O22(H22A,H22B), O15(H15A,H15B), O23(H23A,H23B), O16(H16A,H16B), O14(H14A,H14B)
4.c Aromatic/amide H refined with riding coordinates:
 C9(H9), C8(H8), C20(H20), C52(H52), C68(H68), C10(H10), C51(H51), C53(H53),
 C39(H39), C56(H56), C32(H32), C58(H58), C40(H40), C65(H65), C5(H5), C15(H15),
 C69(H69), C27(H27), C28(H28), C64(H64), C17(H17), C46(H46), C33(H33), C29(H29),
  C57(H57), C63(H63), C21(H21), C34(H34), C16(H16), C41(H41), C22(H22),
 C70(H70), C3(H3), C4(H4), C44(H44), C45(H45)
;
_olex2_submission_special_instructions 'No special instructions were received'

loop_
_space_group_symop_operation_xyz
'x, y, z'
'-x, y, -z+1/2'
'-x, -y, -z'
'x, -y, z-1/2'

loop_
_atom_site_label
_atom_site_type_symbol
_atom_site_fract_x
_atom_site_fract_y
_atom_site_fract_z
_atom_site_U_iso_or_equiv
_atom_site_adp_type
_atom_site_occupancy
_atom_site_site_symmetry_order
_atom_site_calc_flag
_atom_site_refinement_flags_posn
_atom_site_refinement_flags_adp
_atom_site_refinement_flags_occupancy
Dy2 Dy 0.44635(2) 0.31233(2) 0.52153(2) 0.02448(8) Uani 1 1 d . . .
Dy3 Dy 0.03987(2) 0.20002(2) 0.46705(2) 0.02527(8) Uani 1 1 d . . .
Dy4 Dy -0.21611(2) 0.42850(2) 0.36462(2) 0.02596(8) Uani 1 1 d . . .
Dy1 Dy 0.70226(2) 0.09127(2) 0.63029(2) 0.02910(8) Uani 1 1 d . . .
O28 O -0.1276(2) 0.5167(2) 0.37026(19) 0.0402(10) Uani 1 1 d . . .
O17 O 0.1206(2) 0.2804(2) 0.44824(19) 0.0379(10) Uani 1 1 d . . .
O30 O -0.2994(2) 0.3365(3) 0.3328(2) 0.0425(11) Uani 1 1 d . . .
O12 O 0.5324(2) 0.3992(2) 0.51733(19) 0.0354(10) Uani 1 1 d . . .
O21 O 0.0466(3) 0.1454(3) 0.3760(2) 0.0508(13) Uani 1 1 d D . .
O22 O 0.1356(2) 0.1136(2) 0.4917(2) 0.0361(10) Uani 1 1 d . . .
H22A H 0.150242 0.105469 0.460443 0.054 Uiso 1 1 d GR . .
H22B H 0.119682 0.071440 0.499125 0.054 Uiso 1 1 d GR . .
O26 O -0.3083(2) 0.5109(2) 0.35844(19) 0.0380(10) Uani 1 1 d . . .
O5 O 0.5335(2) 0.2632(2) 0.60967(19) 0.0413(10) Uani 1 1 d . . .
O15 O 0.3500(2) 0.3988(2) 0.4846(2) 0.0409(11) Uani 1 1 d . . .
H15A H 0.365157 0.443862 0.495269 0.061 Uiso 1 1 d GR . .
H15B H 0.316026 0.392290 0.502374 0.061 Uiso 1 1 d GR . .
O6 O 0.7879(3) 0.1813(3) 0.6641(2) 0.0532(13) Uani 1 1 d . . .
O23 O -0.0217(2) 0.2942(2) 0.50397(19) 0.0319(9) Uani 1 1 d . . .
H23A H -0.044629 0.323071 0.474361 0.048 Uiso 1 1 d GR . .
H23B H 0.009661 0.322790 0.528721 0.048 Uiso 1 1 d GR . .
O4 O 0.6078(2) 0.1768(2) 0.59421(19) 0.0372(10) Uani 1 1 d . . .
O8 O 0.6200(2) -0.0023(3) 0.6262(2) 0.0430(11) Uani 1 1 d . . .
O25 O -0.0454(2) 0.2578(3) 0.38004(19) 0.0410(11) Uani 1 1 d . . .
O24 O -0.1207(2) 0.3411(2) 0.39854(18) 0.0340(9) Uani 1 1 d . . .
O3 O 0.7952(2) 0.0103(2) 0.6369(2) 0.0428(11) Uani 1 1 d . . .
O2 O 0.8900(3) -0.0541(3) 0.6902(2) 0.0574(14) Uani 1 1 d . . .
O11 O 0.2765(2) 0.1593(2) 0.5363(2) 0.0414(10) Uani 1 1 d . . .
O10 O 0.3701(2) 0.2359(2) 0.55290(18) 0.0363(10) Uani 1 1 d . . .
O16 O 0.5072(2) 0.2147(2) 0.48859(19) 0.0349(9) Uani 1 1 d . . .
H16A H 0.475868 0.181988 0.467807 0.052 Uiso 1 1 d GR . .
H16B H 0.533889 0.189629 0.520117 0.052 Uiso 1 1 d GR . .
O18 O 0.2173(2) 0.3530(3) 0.4765(2) 0.0505(13) Uani 1 1 d . . .
N12 N -0.2579(3) 0.3767(3) 0.4469(2) 0.0315(11) Uani 1 1 d . . .
O14 O 0.4497(2) 0.3949(2) 0.60217(19) 0.0434(11) Uani 1 1 d . . .
H14A H 0.474303 0.435231 0.599394 0.065 Uiso 1 1 d GR . .
H14B H 0.475493 0.376541 0.638029 0.065 Uiso 1 1 d GR . .
N8 N 0.0322(3) 0.1511(3) 0.5656(2) 0.0313(11) Uani 1 1 d . . .
O20 O -0.1035(3) 0.0257(3) 0.4940(2) 0.0572(14) Uani 1 1 d . . .
C9 C 0.6101(4) 0.2182(4) 0.7979(3) 0.0462(17) Uani 1 1 d . . .
H9 H 0.594108 0.242104 0.827074 0.055 Uiso 1 1 calc R . .
O29 O -0.0469(3) 0.5985(2) 0.4197(2) 0.0429(11) Uani 1 1 d . . .
O27 O -0.3945(3) 0.5895(3) 0.3071(2) 0.0532(13) Uani 1 1 d . . .
O19 O -0.0461(2) 0.1107(2) 0.45658(19) 0.0396(10) Uani 1 1 d . . .
N10 N -0.2748(3) 0.4763(3) 0.2599(2) 0.0295(10) Uani 1 1 d . . .
C8 C 0.6616(4) 0.1625(4) 0.8147(3) 0.0455(17) Uani 1 1 d . . .
H8 H 0.680564 0.148752 0.855408 0.055 Uiso 1 1 calc R . .
O9 O 0.5521(3) -0.0964(3) 0.5809(2) 0.0538(13) Uani 1 1 d . . .
N4 N 0.6506(3) 0.0350(3) 0.5274(2) 0.0351(11) Uani 1 1 d . . .
N2 N 0.6572(3) 0.1465(3) 0.7108(2) 0.0316(11) Uani 1 1 d . . .
N6 N 0.4460(3) 0.3444(3) 0.4165(2) 0.0308(11) Uani 1 1 d . . .
N1 N 0.7618(3) 0.0499(3) 0.7358(2) 0.0356(11) Uani 1 1 d . . .
C12 C 0.5796(3) 0.2145(3) 0.6279(3) 0.0321(12) Uani 1 1 d . . .
C50 C -0.1197(3) 0.3253(3) 0.2970(3) 0.0290(12) Uani 1 1 d . . .
N9 N -0.1716(3) 0.3766(3) 0.2820(2) 0.0306(10) Uani 1 1 d . . .
O31 O -0.3830(3) 0.2604(3) 0.3464(3) 0.0742(18) Uani 1 1 d . . .
O13 O 0.5844(2) 0.4750(2) 0.4672(2) 0.0464(12) Uani 1 1 d . . .
N5 N 0.3532(2) 0.2499(3) 0.4365(2) 0.0287(10) Uani 1 1 d . . .
N11 N -0.1575(3) 0.4765(3) 0.4694(2) 0.0289(10) Uani 1 1 d . . .
C31 C 0.4007(3) 0.3129(3) 0.3665(3) 0.0324(13) Uani 1 1 d . . .
C20 C 0.6343(4) 0.0291(5) 0.4201(3) 0.055(2) Uani 1 1 d . . .
H20 H 0.645447 0.047015 0.386210 0.065 Uiso 1 1 calc R . .
C7 C 0.6842(3) 0.1279(3) 0.7704(3) 0.0349(13) Uani 1 1 d . . .
C52 C -0.1200(5) 0.3149(4) 0.1944(3) 0.056(2) Uani 1 1 d . . .
H52 H -0.102202 0.294494 0.164776 0.067 Uiso 1 1 calc R . .
C54 C -0.1990(3) 0.3980(3) 0.2235(3) 0.0322(13) Uani 1 1 d . . .
C43 C 0.0726(4) 0.1778(3) 0.6201(3) 0.0368(14) Uani 1 1 d . . .
N7 N 0.1286(2) 0.2498(3) 0.5610(2) 0.0293(10) Uani 1 1 d . . .
C38 C 0.1776(3) 0.2969(3) 0.5529(3) 0.0319(13) Uani 1 1 d . . .
O7 O 0.8755(3) 0.2519(4) 0.6504(3) 0.097(2) Uani 1 1 d . . .
C67 C -0.2335(3) 0.3980(3) 0.5056(3) 0.0317(13) Uani 1 1 d . . .
C55 C -0.2583(3) 0.4520(3) 0.2113(3) 0.0325(13) Uani 1 1 d . . .
C26 C 0.3076(3) 0.2040(3) 0.4507(3) 0.0311(12) Uani 1 1 d . . .
C49 C -0.0924(3) 0.3066(3) 0.3633(3) 0.0317(13) Uani 1 1 d . . .
C68 C -0.2619(4) 0.3694(4) 0.5490(3) 0.0435(16) Uani 1 1 d . . .
H68 H -0.243177 0.383360 0.589699 0.052 Uiso 1 1 calc R . .
C6 C 0.7424(4) 0.0715(3) 0.7835(3) 0.0373(14) Uani 1 1 d . . .
C25 C 0.3179(3) 0.1977(3) 0.5187(3) 0.0294(12) Uani 1 1 d . . .
C23 C 0.6022(3) -0.0196(3) 0.5202(3) 0.0378(14) Uani 1 1 d . . .
C18 C 0.7256(4) 0.1153(3) 0.4907(3) 0.0401(15) Uani 1 1 d . . .
C62 C -0.1032(3) 0.5248(3) 0.4776(3) 0.0283(12) Uani 1 1 d . . .
C10 C 0.5832(4) 0.2374(4) 0.7366(3) 0.0399(15) Uani 1 1 d . . .
H10 H 0.549751 0.275300 0.724052 0.048 Uiso 1 1 calc R . .
C59 C -0.3295(3) 0.5243(3) 0.2521(3) 0.0321(12) Uani 1 1 d . . .
N3 N 0.7481(3) 0.1384(3) 0.5489(3) 0.0429(14) Uani 1 1 d . . .
C66 C -0.1726(3) 0.4518(3) 0.5195(3) 0.0328(13) Uani 1 1 d . . .
C60 C -0.3460(3) 0.5439(3) 0.3100(3) 0.0353(13) Uani 1 1 d . . .
C51 C -0.0926(4) 0.2930(4) 0.2548(3) 0.0450(17) Uani 1 1 d . . .
H51 H -0.056749 0.257199 0.266444 0.054 Uiso 1 1 calc R . .
C37 C 0.1727(3) 0.3128(3) 0.4875(3) 0.0349(14) Uani 1 1 d . . .
C61 C -0.0907(3) 0.5493(3) 0.4186(3) 0.0337(13) Uani 1 1 d . . .
C35 C 0.4939(3) 0.3941(3) 0.4102(3) 0.0334(13) Uani 1 1 d . . .
C53 C -0.1734(4) 0.3667(4) 0.1789(3) 0.0451(17) Uani 1 1 d . . .
H53 H -0.192808 0.381089 0.138422 0.054 Uiso 1 1 calc R . .
C24 C 0.5907(4) -0.0422(4) 0.5802(3) 0.0389(14) Uani 1 1 d . . .
C72 C -0.3349(3) 0.3055(3) 0.3639(3) 0.0383(15) Uani 1 1 d . . .
C11 C 0.6071(3) 0.1990(3) 0.6950(3) 0.0311(13) Uani 1 1 d . . .
C2 C 0.8171(3) 0.0020(4) 0.7436(3) 0.0409(15) Uani 1 1 d . . .
C71 C -0.3123(3) 0.3273(3) 0.4305(3) 0.0321(13) Uani 1 1 d . . .
C47 C -0.0171(3) 0.1006(3) 0.5635(3) 0.0349(13) Uani 1 1 d . . .
C39 C 0.2276(4) 0.3291(4) 0.6019(3) 0.0429(15) Uani 1 1 d . . .
H39 H 0.261550 0.361891 0.595782 0.051 Uiso 1 1 calc R . .
C13 C 0.8250(4) 0.2084(4) 0.6326(4) 0.0530(19) Uani 1 1 d . . .
C1 C 0.8363(4) -0.0158(3) 0.6862(3) 0.0397(14) Uani 1 1 d . . .
C56 C -0.2953(4) 0.4775(4) 0.1531(3) 0.0422(15) Uani 1 1 d . . .
H56 H -0.283113 0.460689 0.119314 0.051 Uiso 1 1 calc R . .
C32 C 0.4003(4) 0.3326(4) 0.3087(3) 0.0478(17) Uani 1 1 d . . .
H32 H 0.367504 0.311255 0.274619 0.057 Uiso 1 1 calc R . .
C58 C -0.3672(4) 0.5525(4) 0.1964(3) 0.0402(15) Uani 1 1 d . . .
H58 H -0.403508 0.587318 0.192613 0.048 Uiso 1 1 calc R . .
C40 C 0.2273(4) 0.3129(4) 0.6601(4) 0.054(2) Uani 1 1 d . . .
H40 H 0.261014 0.334059 0.693729 0.065 Uiso 1 1 calc R . .
C65 C -0.1338(4) 0.4738(4) 0.5774(3) 0.0415(15) Uani 1 1 d . . .
H65 H -0.145013 0.455312 0.611067 0.050 Uiso 1 1 calc R . .
C5 C 0.7758(4) 0.0452(4) 0.8413(3) 0.057(2) Uani 1 1 d . . .
H5 H 0.761225 0.060819 0.874190 0.068 Uiso 1 1 calc R . .
C19 C 0.6679(4) 0.0579(4) 0.4783(3) 0.0414(15) Uani 1 1 d . . .
C15 C 0.8352(4) 0.2161(4) 0.5260(4) 0.061(2) Uani 1 1 d . . .
H15 H 0.873721 0.248805 0.539364 0.073 Uiso 1 1 calc R . .
C42 C 0.1281(3) 0.2323(3) 0.6176(3) 0.0330(13) Uani 1 1 d . . .
C69 C -0.3178(4) 0.3202(4) 0.5315(3) 0.0442(17) Uani 1 1 d . . .
H69 H -0.338141 0.301653 0.560188 0.053 Uiso 1 1 calc R . .
C27 C 0.2571(4) 0.1635(4) 0.4076(3) 0.0455(16) Uani 1 1 d . . .
H27 H 0.226896 0.130124 0.418584 0.055 Uiso 1 1 calc R . .
C30 C 0.3490(3) 0.2601(3) 0.3779(3) 0.0319(12) Uani 1 1 d . . .
C28 C 0.2533(5) 0.1745(4) 0.3478(3) 0.059(2) Uani 1 1 d . . .
H28 H 0.219370 0.148509 0.317341 0.070 Uiso 1 1 calc R . .
C64 C -0.0790(4) 0.5227(4) 0.5850(3) 0.0486(17) Uani 1 1 d . . .
H64 H -0.052215 0.538203 0.623873 0.058 Uiso 1 1 calc R . .
C17 C 0.7541(4) 0.1442(4) 0.4477(4) 0.054(2) Uani 1 1 d . . .
H17 H 0.736216 0.129976 0.407027 0.064 Uiso 1 1 calc R . .
C46 C -0.0300(4) 0.0716(5) 0.6140(3) 0.060(2) Uani 1 1 d . . .
H46 H -0.064708 0.035349 0.611083 0.072 Uiso 1 1 calc R . .
C33 C 0.4495(4) 0.3847(4) 0.3021(3) 0.0526(19) Uani 1 1 d . . .
H33 H 0.450244 0.398602 0.263414 0.063 Uiso 1 1 calc R . .
C29 C 0.2980(4) 0.2227(4) 0.3321(3) 0.0511(18) Uani 1 1 d . . .
H29 H 0.294447 0.230351 0.291328 0.061 Uiso 1 1 calc R . .
C36 C 0.5407(3) 0.4268(3) 0.4693(3) 0.0344(14) Uani 1 1 d . . .
C57 C -0.3499(4) 0.5278(4) 0.1463(3) 0.0458(16) Uani 1 1 d . . .
H57 H -0.375197 0.545239 0.107606 0.055 Uiso 1 1 calc R . .
C63 C -0.0633(4) 0.5497(4) 0.5334(3) 0.0385(14) Uani 1 1 d . . .
H63 H -0.026411 0.583833 0.537317 0.046 Uiso 1 1 calc R . .
C21 C 0.5855(5) -0.0251(5) 0.4144(3) 0.059(2) Uani 1 1 d . . .
H21 H 0.562281 -0.044814 0.376076 0.070 Uiso 1 1 calc R . .
C34 C 0.4969(4) 0.4153(4) 0.3530(3) 0.0479(18) Uani 1 1 d . . .
H34 H 0.530734 0.449818 0.349469 0.057 Uiso 1 1 calc R . .
C48 C -0.0587(4) 0.0743(4) 0.5007(3) 0.0424(16) Uani 1 1 d . . .
C16 C 0.8102(4) 0.1952(4) 0.4665(4) 0.062(2) Uani 1 1 d . . .
H16 H 0.830523 0.214913 0.438205 0.074 Uiso 1 1 calc R . .
C14 C 0.8022(4) 0.1877(4) 0.5653(4) 0.0450(17) Uani 1 1 d . . .
C41 C 0.1758(4) 0.2644(4) 0.6676(3) 0.0470(17) Uani 1 1 d . . .
H41 H 0.173643 0.253610 0.706533 0.056 Uiso 1 1 calc R . .
C22 C 0.5693(4) -0.0520(4) 0.4660(3) 0.0493(17) Uani 1 1 d . . .
H22 H 0.537047 -0.090660 0.462941 0.059 Uiso 1 1 calc R . .
C70 C -0.3441(4) 0.2982(4) 0.4715(3) 0.0420(16) Uani 1 1 d . . .
H70 H -0.382062 0.264750 0.458990 0.050 Uiso 1 1 calc R . .
C3 C 0.8518(4) -0.0271(5) 0.8000(3) 0.062(2) Uani 1 1 d . . .
H3 H 0.888695 -0.061392 0.804644 0.074 Uiso 1 1 calc R . .
C4 C 0.8317(4) -0.0051(5) 0.8495(3) 0.065(2) Uani 1 1 d . . .
H4 H 0.855308 -0.023720 0.888134 0.078 Uiso 1 1 calc R . .
C44 C 0.0625(5) 0.1520(5) 0.6729(3) 0.072(3) Uani 1 1 d . . .
H44 H 0.090223 0.170309 0.710494 0.086 Uiso 1 1 calc R . .
C45 C 0.0117(6) 0.0994(6) 0.6699(4) 0.091(4) Uani 1 1 d . . .
H45 H 0.004826 0.081865 0.705667 0.110 Uiso 1 1 calc R . .
O1 O 1.000000 -0.1404(4) 0.750000 0.0515(17) Uani 1 2 d S T P
H1A H 0.959078 -0.118729 0.738605 0.077 Uiso 0.5 1 d G . .
H1B H 1.030977 -0.105912 0.759938 0.077 Uiso 0.5 1 d G . .
H21A H 0.0088(19) 0.147(4) 0.348(2) 0.06(3) Uiso 1 1 d D . .
H21B H 0.0800(19) 0.122(3) 0.372(2) 0.030(17) Uiso 1 1 d D . .

loop_
_atom_site_aniso_label
_atom_site_aniso_U_11
_atom_site_aniso_U_22
_atom_site_aniso_U_33
_atom_site_aniso_U_23
_atom_site_aniso_U_13
_atom_site_aniso_U_12
Dy2 0.02189(13) 0.02832(14) 0.02428(14) -0.00084(10) 0.00861(11) -0.00284(9)
Dy3 0.02474(14) 0.02877(14) 0.02297(14) -0.00148(10) 0.00829(11) -0.00289(10)
Dy4 0.02864(15) 0.02933(15) 0.02075(14) -0.00028(10) 0.00880(11) -0.00176(10)
Dy1 0.02855(15) 0.03215(15) 0.02787(16) 0.00087(10) 0.01052(12) 0.00041(11)
O28 0.050(3) 0.042(3) 0.029(2) -0.0044(19) 0.013(2) -0.016(2)
O17 0.040(2) 0.046(3) 0.029(2) -0.0003(19) 0.014(2) -0.012(2)
O30 0.047(3) 0.046(3) 0.033(2) -0.001(2) 0.010(2) -0.017(2)
O12 0.031(2) 0.041(2) 0.035(2) -0.0043(19) 0.0112(19) -0.0095(18)
O21 0.046(3) 0.071(4) 0.033(3) -0.014(2) 0.008(2) 0.021(3)
O22 0.030(2) 0.030(2) 0.049(3) 0.0027(19) 0.012(2) 0.0010(17)
O26 0.041(2) 0.042(2) 0.032(2) -0.0034(19) 0.012(2) 0.006(2)
O5 0.037(2) 0.045(3) 0.039(3) 0.003(2) 0.007(2) 0.015(2)
O15 0.029(2) 0.034(2) 0.062(3) -0.002(2) 0.017(2) -0.0018(18)
O6 0.047(3) 0.052(3) 0.061(3) -0.012(2) 0.018(3) -0.017(2)
O23 0.031(2) 0.036(2) 0.027(2) -0.0041(17) 0.0053(18) -0.0024(17)
O4 0.040(2) 0.044(3) 0.029(2) 0.0035(19) 0.013(2) 0.010(2)
O8 0.049(3) 0.048(3) 0.033(2) -0.001(2) 0.014(2) -0.013(2)
O25 0.038(2) 0.053(3) 0.031(2) 0.009(2) 0.008(2) 0.022(2)
O24 0.039(2) 0.038(2) 0.027(2) 0.0059(17) 0.0124(19) 0.0120(19)
O3 0.041(2) 0.049(3) 0.039(3) 0.003(2) 0.013(2) 0.015(2)
O2 0.048(3) 0.067(4) 0.060(3) 0.003(3) 0.020(3) 0.025(3)
O11 0.035(2) 0.047(3) 0.042(3) 0.005(2) 0.012(2) -0.012(2)
O10 0.035(2) 0.045(3) 0.029(2) 0.0008(18) 0.0104(19) -0.0117(19)
O16 0.033(2) 0.036(2) 0.033(2) -0.0069(18) 0.0068(19) 0.0007(18)
O18 0.034(2) 0.054(3) 0.068(3) 0.010(2) 0.021(2) -0.012(2)
N12 0.036(3) 0.035(3) 0.028(3) 0.007(2) 0.016(2) 0.002(2)
O14 0.057(3) 0.035(2) 0.040(3) -0.0050(19) 0.017(2) 0.002(2)
N8 0.035(3) 0.035(3) 0.027(3) 0.000(2) 0.014(2) -0.006(2)
O20 0.057(3) 0.046(3) 0.064(3) 0.004(2) 0.011(3) -0.025(3)
C9 0.059(4) 0.058(4) 0.029(3) -0.007(3) 0.024(3) 0.005(4)
O29 0.045(3) 0.039(2) 0.049(3) -0.009(2) 0.020(2) -0.015(2)
O27 0.052(3) 0.061(3) 0.051(3) 0.005(2) 0.023(3) 0.021(3)
O19 0.039(2) 0.043(3) 0.033(2) -0.0001(19) 0.007(2) -0.014(2)
N10 0.036(3) 0.028(2) 0.024(2) 0.0008(19) 0.008(2) 0.000(2)
C8 0.051(4) 0.058(4) 0.028(3) 0.000(3) 0.014(3) 0.005(3)
O9 0.066(3) 0.044(3) 0.055(3) -0.006(2) 0.024(3) -0.018(3)
N4 0.037(3) 0.042(3) 0.030(3) 0.004(2) 0.016(2) 0.005(2)
N2 0.035(3) 0.032(3) 0.031(3) -0.003(2) 0.014(2) -0.002(2)
N6 0.031(3) 0.033(3) 0.032(3) 0.004(2) 0.016(2) 0.001(2)
N1 0.041(3) 0.036(3) 0.029(3) 0.004(2) 0.010(2) 0.001(2)
C12 0.027(3) 0.036(3) 0.033(3) 0.002(3) 0.010(3) -0.002(2)
C50 0.036(3) 0.027(3) 0.026(3) 0.007(2) 0.013(3) 0.003(2)
N9 0.038(3) 0.035(3) 0.022(2) -0.0004(19) 0.013(2) 0.000(2)
O31 0.072(4) 0.086(4) 0.062(4) -0.012(3) 0.018(3) -0.052(4)
O13 0.048(3) 0.033(2) 0.064(3) 0.001(2) 0.026(3) -0.009(2)
N5 0.026(2) 0.031(2) 0.028(3) -0.003(2) 0.007(2) -0.0006(19)
N11 0.033(3) 0.032(2) 0.025(2) 0.0014(19) 0.013(2) 0.001(2)
C31 0.025(3) 0.046(4) 0.024(3) -0.001(2) 0.005(2) -0.002(2)
C20 0.068(5) 0.069(5) 0.029(4) 0.000(3) 0.019(4) 0.008(4)
C7 0.041(3) 0.041(3) 0.026(3) 0.000(2) 0.015(3) -0.003(3)
C52 0.082(6) 0.062(5) 0.033(4) 0.001(3) 0.032(4) 0.022(4)
C54 0.045(3) 0.029(3) 0.027(3) 0.002(2) 0.018(3) 0.000(3)
C43 0.044(4) 0.039(3) 0.029(3) 0.003(3) 0.014(3) -0.005(3)
N7 0.027(2) 0.032(3) 0.024(2) -0.005(2) 0.002(2) 0.001(2)
C38 0.027(3) 0.028(3) 0.041(4) -0.001(2) 0.009(3) 0.001(2)
O7 0.071(4) 0.115(6) 0.102(5) -0.015(4) 0.024(4) -0.054(4)
C67 0.035(3) 0.037(3) 0.029(3) 0.004(2) 0.018(3) 0.003(2)
C55 0.042(3) 0.035(3) 0.023(3) -0.001(2) 0.015(3) -0.005(3)
C26 0.026(3) 0.037(3) 0.029(3) -0.002(2) 0.007(2) -0.004(2)
C49 0.027(3) 0.037(3) 0.030(3) 0.000(2) 0.007(2) -0.001(2)
C68 0.047(4) 0.059(4) 0.035(4) 0.008(3) 0.026(3) 0.004(3)
C6 0.043(4) 0.038(3) 0.031(3) 0.003(3) 0.013(3) 0.002(3)
C25 0.024(3) 0.030(3) 0.033(3) 0.001(2) 0.008(2) -0.002(2)
C23 0.040(3) 0.039(3) 0.033(3) -0.001(3) 0.010(3) 0.002(3)
C18 0.047(4) 0.041(4) 0.040(4) 0.011(3) 0.024(3) 0.008(3)
C62 0.027(3) 0.028(3) 0.029(3) -0.005(2) 0.007(2) 0.002(2)
C10 0.043(4) 0.041(4) 0.039(4) 0.000(3) 0.017(3) 0.008(3)
C59 0.034(3) 0.028(3) 0.032(3) 0.000(2) 0.007(3) -0.002(2)
N3 0.040(3) 0.046(3) 0.052(4) 0.015(3) 0.027(3) 0.006(2)
C66 0.040(3) 0.030(3) 0.032(3) 0.000(2) 0.016(3) 0.003(3)
C60 0.039(3) 0.034(3) 0.037(3) 0.002(3) 0.017(3) -0.001(3)
C51 0.044(4) 0.062(4) 0.032(4) -0.004(3) 0.016(3) 0.016(3)
C37 0.031(3) 0.031(3) 0.047(4) 0.001(3) 0.019(3) 0.001(2)
C61 0.036(3) 0.033(3) 0.035(3) -0.006(3) 0.015(3) -0.003(3)
C35 0.029(3) 0.034(3) 0.038(3) 0.009(3) 0.012(3) 0.003(2)
C53 0.064(4) 0.055(4) 0.020(3) 0.001(3) 0.018(3) 0.008(4)
C24 0.041(4) 0.039(3) 0.037(4) -0.002(3) 0.012(3) -0.003(3)
C72 0.034(3) 0.040(4) 0.038(4) 0.000(3) 0.007(3) -0.013(3)
C11 0.033(3) 0.032(3) 0.031(3) 0.006(2) 0.014(3) 0.002(2)
C2 0.038(3) 0.039(4) 0.045(4) 0.005(3) 0.012(3) 0.005(3)
C71 0.028(3) 0.035(3) 0.034(3) 0.007(2) 0.012(3) 0.002(2)
C47 0.037(3) 0.030(3) 0.038(4) 0.005(3) 0.012(3) -0.006(3)
C39 0.035(3) 0.040(4) 0.047(4) -0.007(3) 0.002(3) -0.006(3)
C13 0.042(4) 0.042(4) 0.076(6) -0.006(4) 0.019(4) -0.011(3)
C1 0.042(4) 0.038(3) 0.041(4) -0.001(3) 0.016(3) 0.006(3)
C56 0.055(4) 0.046(4) 0.026(3) 0.001(3) 0.013(3) -0.002(3)
C32 0.048(4) 0.073(5) 0.023(3) 0.002(3) 0.013(3) 0.007(4)
C58 0.036(3) 0.040(4) 0.039(4) 0.007(3) 0.002(3) 0.003(3)
C40 0.046(4) 0.057(5) 0.050(5) -0.016(4) 0.001(4) -0.009(3)
C65 0.050(4) 0.051(4) 0.027(3) -0.007(3) 0.016(3) -0.004(3)
C5 0.067(5) 0.067(5) 0.030(4) 0.005(3) 0.005(4) 0.019(4)
C19 0.043(4) 0.042(4) 0.045(4) 0.004(3) 0.023(3) 0.007(3)
C15 0.053(5) 0.055(5) 0.091(7) 0.024(4) 0.045(5) 0.006(4)
C42 0.034(3) 0.040(3) 0.024(3) -0.001(2) 0.008(2) 0.003(3)
C69 0.048(4) 0.046(4) 0.050(4) 0.014(3) 0.032(4) 0.011(3)
C27 0.048(4) 0.044(4) 0.045(4) -0.011(3) 0.016(3) -0.017(3)
C30 0.034(3) 0.036(3) 0.025(3) 0.001(2) 0.008(2) 0.002(2)
C28 0.062(5) 0.068(5) 0.038(4) -0.011(4) 0.004(4) -0.026(4)
C64 0.054(4) 0.060(5) 0.028(4) -0.007(3) 0.008(3) -0.002(4)
C17 0.059(5) 0.061(5) 0.056(5) 0.015(4) 0.041(4) 0.011(4)
C46 0.059(5) 0.075(6) 0.049(5) 0.011(4) 0.022(4) -0.023(4)
C33 0.060(5) 0.071(5) 0.038(4) 0.015(4) 0.031(4) 0.003(4)
C29 0.062(5) 0.063(5) 0.025(3) -0.010(3) 0.008(3) -0.014(4)
C36 0.031(3) 0.031(3) 0.046(4) 0.004(3) 0.019(3) 0.001(2)
C57 0.050(4) 0.057(4) 0.025(3) 0.013(3) 0.005(3) 0.010(3)
C63 0.037(3) 0.042(4) 0.033(3) -0.002(3) 0.004(3) -0.005(3)
C21 0.067(5) 0.073(6) 0.031(4) -0.009(4) 0.008(4) 0.004(4)
C34 0.049(4) 0.054(4) 0.051(5) 0.018(3) 0.031(4) 0.006(3)
C48 0.036(4) 0.037(4) 0.054(4) -0.002(3) 0.014(3) -0.012(3)
C16 0.052(5) 0.069(5) 0.082(6) 0.039(5) 0.047(5) 0.021(4)
C14 0.032(3) 0.043(4) 0.064(5) 0.007(3) 0.019(3) -0.002(3)
C41 0.056(4) 0.046(4) 0.031(4) -0.008(3) 0.003(3) -0.007(3)
C22 0.059(5) 0.043(4) 0.046(4) -0.003(3) 0.016(4) 0.002(3)
C70 0.029(3) 0.045(4) 0.055(4) 0.012(3) 0.018(3) 0.002(3)
C3 0.062(5) 0.081(6) 0.041(4) 0.022(4) 0.013(4) 0.034(4)
C4 0.069(5) 0.087(6) 0.034(4) 0.016(4) 0.009(4) 0.034(5)
C44 0.090(6) 0.101(7) 0.025(4) -0.004(4) 0.017(4) -0.034(6)
C45 0.127(9) 0.118(8) 0.042(5) 0.007(5) 0.045(6) -0.053(7)
O1 0.059(4) 0.048(4) 0.044(4) 0.000 0.012(4) 0.000

loop_
_atom_type_symbol
_atom_type_description
_atom_type_scat_dispersion_real
_atom_type_scat_dispersion_imag
_atom_type_scat_source
C C 0.0033 0.0016 'International Tables Vol C Tables 4.2.6.8 and 6.1.1.4'
H H 0.0000 0.0000 'International Tables Vol C Tables 4.2.6.8 and 6.1.1.4'
Dy Dy -0.1892 4.4098 'International Tables Vol C Tables 4.2.6.8 and 6.1.1.4'
N N 0.0061 0.0033 'International Tables Vol C Tables 4.2.6.8 and 6.1.1.4'
O O 0.0106 0.0060 'International Tables Vol C Tables 4.2.6.8 and 6.1.1.4'

loop_
_geom_angle_atom_site_label_1
_geom_angle_atom_site_label_2
_geom_angle_atom_site_label_3
_geom_angle
_geom_angle_site_symmetry_1
_geom_angle_site_symmetry_3
O12 Dy2 O5 87.95(15) . .
O12 Dy2 O15 91.35(15) . .
O12 Dy2 O16 93.90(15) . .
O12 Dy2 O14 75.57(15) . .
O12 Dy2 N6 65.57(15) . .
O12 Dy2 N5 129.35(15) . .
O5 Dy2 O15 145.36(15) . .
O5 Dy2 O16 72.55(14) . .
O5 Dy2 N6 135.05(15) . .
O5 Dy2 N5 130.49(16) . .
O15 Dy2 N6 74.32(15) . .
O15 Dy2 N5 74.13(15) . .
O10 Dy2 O12 164.47(14) . .
O10 Dy2 O5 81.82(15) . .
O10 Dy2 O15 90.48(15) . .
O10 Dy2 O16 94.13(15) . .
O10 Dy2 O14 90.38(15) . .
O10 Dy2 N6 129.61(15) . .
O10 Dy2 N5 65.85(15) . .
O16 Dy2 O15 141.96(15) . .
O16 Dy2 N6 73.78(15) . .
O16 Dy2 N5 73.52(15) . .
O14 Dy2 O5 74.38(15) . .
O14 Dy2 O15 71.94(16) . .
O14 Dy2 O16 145.58(15) . .
O14 Dy2 N6 126.97(16) . .
O14 Dy2 N5 138.03(15) . .
N6 Dy2 N5 63.80(15) . .
O17 Dy3 O21 82.86(18) . .
O17 Dy3 O22 86.78(15) . .
O17 Dy3 O23 92.81(15) . .
O17 Dy3 O25 83.91(16) . .
O17 Dy3 N8 129.89(15) . .
O17 Dy3 O19 163.12(15) . .
O17 Dy3 N7 66.41(15) . .
O21 Dy3 O22 71.23(17) . .
O21 Dy3 O23 142.08(16) . .
O21 Dy3 O25 69.98(16) . .
O21 Dy3 N8 133.94(19) . .
O21 Dy3 N7 135.75(17) . .
O22 Dy3 O23 146.40(15) . .
O22 Dy3 O25 140.92(14) . .
O22 Dy3 N8 78.65(15) . .
O22 Dy3 N7 75.82(15) . .
O23 Dy3 O25 72.10(14) . .
O23 Dy3 N8 76.00(15) . .
O23 Dy3 N7 73.33(14) . .
O25 Dy3 N8 134.29(15) . .
O25 Dy3 N7 132.57(16) . .
O19 Dy3 O21 80.88(18) . .
O19 Dy3 O22 92.25(16) . .
O19 Dy3 O23 97.22(15) . .
O19 Dy3 O25 86.29(16) . .
O19 Dy3 N8 66.10(15) . .
O19 Dy3 N7 129.61(15) . .
N7 Dy3 N8 63.57(15) . .
O28 Dy4 O24 87.88(16) . .
O28 Dy4 N12 129.21(16) . .
O28 Dy4 N10 85.41(15) . .
O28 Dy4 N9 83.42(15) . .
O28 Dy4 N11 66.02(14) . .
O30 Dy4 O28 163.94(15) . .
O30 Dy4 O26 90.25(17) . .
O30 Dy4 O24 90.64(17) . .
O30 Dy4 N12 66.42(16) . .
O30 Dy4 N10 83.13(16) . .
O30 Dy4 N9 81.43(16) . .
O30 Dy4 N11 129.48(15) . .
O26 Dy4 O28 95.38(16) . .
O26 Dy4 O24 164.69(14) . .
O26 Dy4 N12 82.41(15) . .
O26 Dy4 N10 66.20(15) . .
O26 Dy4 N9 129.85(15) . .
O26 Dy4 N11 86.74(15) . .
O24 Dy4 N12 83.95(14) . .
O24 Dy4 N10 129.06(14) . .
O24 Dy4 N9 65.35(14) . .
O24 Dy4 N11 80.92(15) . .
N12 Dy4 N10 136.08(16) . .
N12 Dy4 N9 135.18(16) . .
N12 Dy4 N11 63.19(16) . .
N10 Dy4 N9 63.73(15) . .
N10 Dy4 N11 138.80(16) . .
N11 Dy4 N9 135.21(15) . .
O6 Dy1 O4 92.58(18) . .
O6 Dy1 O8 163.31(17) . .
O6 Dy1 O3 88.30(18) . .
O6 Dy1 N4 130.93(17) . .
O6 Dy1 N2 80.69(16) . .
O6 Dy1 N1 79.37(18) . .
O6 Dy1 N3 67.42(19) . .
O4 Dy1 N4 84.09(16) . .
O4 Dy1 N2 65.36(15) . .
O4 Dy1 N1 128.92(15) . .
O4 Dy1 N3 85.49(16) . .
O8 Dy1 O4 91.50(16) . .
O8 Dy1 N4 65.61(16) . .
O8 Dy1 N2 86.34(15) . .
O8 Dy1 N1 85.49(16) . .
O8 Dy1 N3 129.07(18) . .
O3 Dy1 O4 163.36(15) . .
O3 Dy1 O8 92.40(17) . .
O3 Dy1 N4 82.80(16) . .
O3 Dy1 N2 131.05(16) . .
O3 Dy1 N1 67.56(16) . .
O3 Dy1 N3 79.50(16) . .
N2 Dy1 N4 138.12(16) . .
N1 Dy1 N4 137.70(17) . .
N1 Dy1 N2 63.56(16) . .
N3 Dy1 N4 63.51(18) . .
N3 Dy1 N2 135.66(18) . .
N3 Dy1 N1 133.52(18) . .
C61 O28 Dy4 125.4(4) . .
C37 O17 Dy3 127.1(4) . .
C72 O30 Dy4 126.7(4) . .
C36 O12 Dy2 126.2(4) . .
Dy3 O21 H21A 114(4) . .
Dy3 O21 H21B 127(4) . .
H21A O21 H21B 119(4) . .
Dy3 O22 H22A 110.3 . .
Dy3 O22 H22B 109.9 . .
H22A O22 H22B 103.9 . .
C60 O26 Dy4 125.7(4) . .
C12 O5 Dy2 143.8(4) . .
Dy2 O15 H15A 111.2 . .
Dy2 O15 H15B 110.8 . .
H15A O15 H15B 103.1 . .
C13 O6 Dy1 124.2(5) . .
Dy3 O23 H23A 110.4 . .
Dy3 O23 H23B 110.1 . .
H23A O23 H23B 103.6 . .
C12 O4 Dy1 125.0(4) . .
C24 O8 Dy1 125.7(4) . .
C49 O25 Dy3 144.8(4) . .
C49 O24 Dy4 124.2(4) . .
C1 O3 Dy1 124.5(4) . .
C25 O10 Dy2 126.7(4) . .
Dy2 O16 H16A 110.9 . .
Dy2 O16 H16B 110.4 . .
H16A O16 H16B 103.1 . .
C67 N12 Dy4 124.4(4) . .
C67 N12 C71 118.5(5) . .
C71 N12 Dy4 116.9(4) . .
Dy2 O14 H14A 110.9 . .
Dy2 O14 H14B 111.0 . .
H14A O14 H14B 102.7 . .
C43 N8 Dy3 122.7(4) . .
C47 N8 Dy3 117.6(4) . .
C47 N8 C43 119.6(5) . .
C8 C9 H9 120.7 . .
C10 C9 H9 120.7 . .
C10 C9 C8 118.6(6) . .
C48 O19 Dy3 125.9(4) . .
C55 N10 Dy4 122.8(4) . .
C55 N10 C59 119.2(5) . .
C59 N10 Dy4 117.8(4) . .
C9 C8 H8 120.3 . .
C7 C8 C9 119.5(6) . .
C7 C8 H8 120.3 . .
C23 N4 Dy1 119.0(4) . .
C19 N4 Dy1 122.7(4) . .
C19 N4 C23 118.2(6) . .
C7 N2 Dy1 122.6(4) . .
C11 N2 Dy1 118.5(4) . .
C11 N2 C7 118.8(5) . .
C31 N6 Dy2 122.6(4) . .
C35 N6 Dy2 118.1(4) . .
C35 N6 C31 119.3(5) . .
C6 N1 Dy1 124.1(4) . .
C6 N1 C2 119.8(5) . .
C2 N1 Dy1 116.2(4) . .
O5 C12 O4 125.4(6) . .
O5 C12 C11 118.5(5) . .
O4 C12 C11 116.1(5) . .
N9 C50 C49 115.2(5) . .
N9 C50 C51 122.6(5) . .
C51 C50 C49 122.3(6) . .
C50 N9 Dy4 118.3(3) . .
C50 N9 C54 119.7(5) . .
C54 N9 Dy4 121.9(4) . .
C26 N5 Dy2 118.1(4) . .
C26 N5 C30 119.7(5) . .
C30 N5 Dy2 122.2(4) . .
C62 N11 Dy4 118.1(3) . .
C62 N11 C66 117.8(5) . .
C66 N11 Dy4 123.8(4) . .
N6 C31 C32 121.7(6) . .
N6 C31 C30 115.4(5) . .
C32 C31 C30 122.8(6) . .
C19 C20 H20 120.8 . .
C21 C20 H20 120.8 . .
C21 C20 C19 118.4(7) . .
C8 C7 C6 124.1(6) . .
N2 C7 C8 121.5(6) . .
N2 C7 C6 114.3(5) . .
C51 C52 H52 120.5 . .
C53 C52 H52 120.5 . .
C53 C52 C51 119.1(6) . .
N9 C54 C55 115.4(5) . .
N9 C54 C53 119.9(6) . .
C53 C54 C55 124.6(6) . .
N8 C43 C42 115.3(5) . .
N8 C43 C44 120.0(6) . .
C44 C43 C42 124.7(6) . .
C38 N7 Dy3 116.3(4) . .
C38 N7 C42 120.4(5) . .
C42 N7 Dy3 123.3(4) . .
N7 C38 C37 115.8(5) . .
N7 C38 C39 120.8(6) . .
C39 C38 C37 123.4(6) . .
N12 C67 C68 121.5(6) . .
N12 C67 C66 114.5(5) . .
C68 C67 C66 123.9(6) . .
N10 C55 C54 116.0(5) . .
N10 C55 C56 120.9(6) . .
C56 C55 C54 123.1(5) . .
N5 C26 C25 114.4(5) . .
N5 C26 C27 122.8(6) . .
C27 C26 C25 122.7(5) . .
O25 C49 O24 124.8(6) . .
O25 C49 C50 118.3(5) . .
O24 C49 C50 116.9(5) . .
C67 C68 H68 120.3 . .
C69 C68 C67 119.3(6) . .
C69 C68 H68 120.3 . .
N1 C6 C7 115.3(5) . .
N1 C6 C5 122.0(6) . .
C5 C6 C7 122.7(6) . .
O11 C25 O10 125.6(6) . .
O11 C25 C26 119.5(5) . .
O10 C25 C26 114.9(5) . .
N4 C23 C24 112.3(5) . .
N4 C23 C22 123.6(6) . .
C22 C23 C24 124.1(6) . .
N3 C18 C19 113.9(5) . .
N3 C18 C17 121.1(7) . .
C17 C18 C19 124.9(7) . .
N11 C62 C61 113.7(5) . .
N11 C62 C63 123.1(5) . .
C63 C62 C61 123.3(5) . .
C9 C10 H10 120.8 . .
C11 C10 C9 118.5(6) . .
C11 C10 H10 120.8 . .
N10 C59 C60 114.1(5) . .
N10 C59 C58 122.9(6) . .
C58 C59 C60 123.0(6) . .
C18 N3 Dy1 124.5(4) . .
C14 N3 Dy1 116.9(5) . .
C14 N3 C18 118.5(5) . .
N11 C66 C67 113.7(5) . .
N11 C66 C65 122.2(6) . .
C65 C66 C67 124.1(5) . .
O26 C60 C59 116.2(5) . .
O27 C60 O26 125.6(6) . .
O27 C60 C59 118.2(6) . .
C50 C51 C52 118.4(6) . .
C50 C51 H51 120.8 . .
C52 C51 H51 120.8 . .
O17 C37 C38 114.4(5) . .
O18 C37 O17 126.0(6) . .
O18 C37 C38 119.6(6) . .
O28 C61 C62 116.4(5) . .
O29 C61 O28 124.0(6) . .
O29 C61 C62 119.6(6) . .
N6 C35 C36 114.5(5) . .
N6 C35 C34 121.6(6) . .
C34 C35 C36 123.9(6) . .
C52 C53 C54 120.4(6) . .
C52 C53 H53 119.8 . .
C54 C53 H53 119.8 . .
O8 C24 C23 116.8(6) . .
O9 C24 O8 124.3(6) . .
O9 C24 C23 118.9(6) . .
O30 C72 C71 114.6(5) . .
O31 C72 O30 127.4(7) . .
O31 C72 C71 117.9(6) . .
N2 C11 C12 114.7(5) . .
N2 C11 C10 123.1(6) . .
C10 C11 C12 122.2(6) . .
N1 C2 C1 114.7(6) . .
N1 C2 C3 121.0(6) . .
C3 C2 C1 124.3(6) . .
N12 C71 C72 114.7(5) . .
N12 C71 C70 122.6(6) . .
C70 C71 C72 122.7(6) . .
N8 C47 C46 123.9(6) . .
N8 C47 C48 115.3(5) . .
C46 C47 C48 120.8(6) . .
C38 C39 H39 120.2 . .
C40 C39 C38 119.7(6) . .
C40 C39 H39 120.2 . .
O6 C13 C14 116.6(6) . .
O7 C13 O6 126.4(8) . .
O7 C13 C14 117.0(7) . .
O3 C1 C2 116.7(5) . .
O2 C1 O3 124.4(6) . .
O2 C1 C2 118.9(6) . .
C55 C56 H56 120.5 . .
C57 C56 C55 118.9(6) . .
C57 C56 H56 120.5 . .
C31 C32 H32 120.5 . .
C31 C32 C33 119.1(7) . .
C33 C32 H32 120.5 . .
C59 C58 H58 121.1 . .
C59 C58 C57 117.8(6) . .
C57 C58 H58 121.1 . .
C39 C40 H40 120.6 . .
C39 C40 C41 118.7(7) . .
C41 C40 H40 120.6 . .
C66 C65 H65 120.3 . .
C64 C65 C66 119.3(6) . .
C64 C65 H65 120.3 . .
C6 C5 H5 120.7 . .
C6 C5 C4 118.6(7) . .
C4 C5 H5 120.7 . .
N4 C19 C20 121.8(7) . .
N4 C19 C18 115.1(6) . .
C20 C19 C18 123.1(6) . .
C16 C15 H15 121.0 . .
C14 C15 H15 121.0 . .
C14 C15 C16 117.9(8) . .
N7 C42 C43 114.7(5) . .
N7 C42 C41 120.8(6) . .
C41 C42 C43 124.5(6) . .
C68 C69 H69 119.9 . .
C68 C69 C70 120.2(6) . .
C70 C69 H69 119.9 . .
C26 C27 H27 121.6 . .
C28 C27 C26 116.8(6) . .
C28 C27 H27 121.6 . .
N5 C30 C31 115.9(5) . .
N5 C30 C29 120.6(6) . .
C29 C30 C31 123.5(6) . .
C27 C28 H28 119.3 . .
C29 C28 C27 121.4(7) . .
C29 C28 H28 119.3 . .
C65 C64 H64 120.4 . .
C65 C64 C63 119.1(6) . .
C63 C64 H64 120.4 . .
C18 C17 H17 120.7 . .
C18 C17 C16 118.6(8) . .
C16 C17 H17 120.7 . .
C47 C46 H46 121.9 . .
C47 C46 C45 116.2(7) . .
C45 C46 H46 121.9 . .
C32 C33 H33 120.4 . .
C34 C33 C32 119.2(6) . .
C34 C33 H33 120.4 . .
C30 C29 H29 120.7 . .
C28 C29 C30 118.7(6) . .
C28 C29 H29 120.7 . .
O12 C36 C35 115.4(5) . .
O13 C36 O12 126.2(6) . .
O13 C36 C35 118.4(5) . .
C56 C57 C58 120.1(6) . .
C56 C57 H57 119.9 . .
C58 C57 H57 119.9 . .
C62 C63 C64 118.4(6) . .
C62 C63 H63 120.8 . .
C64 C63 H63 120.8 . .
C20 C21 H21 119.8 . .
C20 C21 C22 120.3(7) . .
C22 C21 H21 119.8 . .
C35 C34 H34 120.4 . .
C33 C34 C35 119.1(6) . .
C33 C34 H34 120.4 . .
O20 C48 O19 124.9(7) . .
O20 C48 C47 120.3(6) . .
O19 C48 C47 114.7(5) . .
C15 C16 C17 120.1(7) . .
C15 C16 H16 119.9 . .
C17 C16 H16 119.9 . .
N3 C14 C13 114.1(6) . .
N3 C14 C15 123.6(8) . .
C15 C14 C13 122.3(7) . .
C40 C41 H41 120.2 . .
C42 C41 C40 119.6(7) . .
C42 C41 H41 120.2 . .
C23 C22 C21 117.6(7) . .
C23 C22 H22 121.2 . .
C21 C22 H22 121.2 . .
C71 C70 H70 121.0 . .
C69 C70 C71 117.9(6) . .
C69 C70 H70 121.0 . .
C2 C3 H3 120.3 . .
C2 C3 C4 119.4(7) . .
C4 C3 H3 120.3 . .
C5 C4 H4 120.4 . .
C3 C4 C5 119.3(7) . .
C3 C4 H4 120.4 . .
C43 C44 H44 120.1 . .
C45 C44 C43 119.7(7) . .
C45 C44 H44 120.1 . .
C46 C45 H45 119.7 . .
C44 C45 C46 120.6(7) . .
C44 C45 H45 119.7 . .
H1A O1 H1A 124.5 . 2_756
H1A O1 H1B 104.5 2_756 2_756
H1A O1 H1B 104.5 . .
H1A O1 H1B 20.2 . 2_756
H1B O1 H1A 20.2 . 2_756
H1B O1 H1B 84.5 . 2_756

loop_
_geom_bond_atom_site_label_1
_geom_bond_atom_site_label_2
_geom_bond_distance
_geom_bond_site_symmetry_2
Dy2 O12 2.322(4) .
Dy2 O5 2.378(4) .
Dy2 O15 2.390(4) .
Dy2 O10 2.301(4) .
Dy2 O16 2.383(4) .
Dy2 O14 2.377(4) .
Dy2 N6 2.486(5) .
Dy2 N5 2.490(5) .
Dy3 O17 2.279(4) .
Dy3 O21 2.360(4) .
Dy3 O22 2.365(4) .
Dy3 O23 2.390(4) .
Dy3 O25 2.411(4) .
Dy3 N8 2.484(4) .
Dy3 O19 2.288(4) .
Dy3 N7 2.483(5) .
Dy4 O28 2.323(4) .
Dy4 O30 2.286(4) .
Dy4 O26 2.303(4) .
Dy4 O24 2.381(4) .
Dy4 N12 2.464(4) .
Dy4 N10 2.485(5) .
Dy4 N9 2.502(4) .
Dy4 N11 2.488(5) .
Dy1 O6 2.292(5) .
Dy1 O4 2.352(4) .
Dy1 O8 2.316(4) .
Dy1 O3 2.295(4) .
Dy1 N4 2.491(5) .
Dy1 N2 2.490(4) .
Dy1 N1 2.463(5) .
Dy1 N3 2.460(5) .
O28 C61 1.270(7) .
O17 C37 1.272(7) .
O30 C72 1.268(7) .
O12 C36 1.268(7) .
O21 H21A 0.814(19) .
O21 H21B 0.801(19) .
O22 H22A 0.8622 .
O22 H22B 0.8651 .
O26 C60 1.279(7) .
O5 C12 1.237(7) .
O15 H15A 0.8822 .
O15 H15B 0.8823 .
O6 C13 1.268(8) .
O23 H23A 0.8681 .
O23 H23B 0.8670 .
O4 C12 1.277(7) .
O8 C24 1.266(8) .
O25 C49 1.247(7) .
O24 C49 1.275(7) .
O3 C1 1.261(8) .
O2 C1 1.232(7) .
O11 C25 1.222(6) .
O10 C25 1.279(7) .
O16 H16A 0.8798 .
O16 H16B 0.8791 .
O18 C37 1.217(7) .
N12 C67 1.344(7) .
N12 C71 1.349(7) .
O14 H14A 0.8887 .
O14 H14B 0.8883 .
N8 C43 1.349(8) .
N8 C47 1.317(7) .
O20 C48 1.217(7) .
C9 H9 0.9300 .
C9 C8 1.392(10) .
C9 C10 1.389(9) .
O29 C61 1.230(7) .
O27 C60 1.241(7) .
O19 C48 1.297(7) .
N10 C55 1.330(7) .
N10 C59 1.343(7) .
C8 H8 0.9300 .
C8 C7 1.380(8) .
O9 C24 1.243(8) .
N4 C23 1.341(8) .
N4 C19 1.340(8) .
N2 C7 1.351(7) .
N2 C11 1.332(7) .
N6 C31 1.341(7) .
N6 C35 1.335(7) .
N1 C6 1.325(7) .
N1 C2 1.350(8) .
C12 C11 1.497(8) .
C50 N9 1.337(7) .
C50 C49 1.492(8) .
C50 C51 1.370(8) .
N9 C54 1.345(7) .
O31 C72 1.213(7) .
O13 C36 1.230(7) .
N5 C26 1.327(7) .
N5 C30 1.338(7) .
N11 C62 1.340(7) .
N11 C66 1.350(7) .
C31 C32 1.375(8) .
C31 C30 1.470(8) .
C20 H20 0.9300 .
C20 C19 1.400(10) .
C20 C21 1.345(11) .
C7 C6 1.484(9) .
C52 H52 0.9300 .
C52 C51 1.386(9) .
C52 C53 1.364(9) .
C54 C55 1.472(8) .
C54 C53 1.391(8) .
C43 C42 1.477(8) .
C43 C44 1.371(9) .
N7 C38 1.334(7) .
N7 C42 1.344(7) .
C38 C37 1.507(9) .
C38 C39 1.373(9) .
O7 C13 1.227(9) .
C67 C68 1.382(7) .
C67 C66 1.490(8) .
C55 C56 1.391(8) .
C26 C25 1.521(8) .
C26 C27 1.374(9) .
C68 H68 0.9300 .
C68 C69 1.366(10) .
C6 C5 1.375(9) .
C23 C24 1.522(9) .
C23 C22 1.349(9) .
C18 N3 1.343(9) .
C18 C19 1.491(9) .
C18 C17 1.377(8) .
C62 C61 1.517(8) .
C62 C63 1.357(8) .
C10 H10 0.9300 .
C10 C11 1.378(8) .
C59 C60 1.506(8) .
C59 C58 1.364(8) .
N3 C14 1.343(8) .
C66 C65 1.374(9) .
C51 H51 0.9300 .
C35 C36 1.507(9) .
C35 C34 1.389(8) .
C53 H53 0.9300 .
C72 C71 1.512(9) .
C2 C1 1.513(9) .
C2 C3 1.372(9) .
C71 C70 1.381(8) .
C47 C46 1.368(8) .
C47 C48 1.500(9) .
C39 H39 0.9300 .
C39 C40 1.373(10) .
C13 C14 1.522(11) .
C56 H56 0.9300 .
C56 C57 1.372(9) .
C32 H32 0.9300 .
C32 C33 1.386(10) .
C58 H58 0.9300 .
C58 C57 1.374(9) .
C40 H40 0.9300 .
C40 C41 1.382(10) .
C65 H65 0.9300 .
C65 C64 1.355(9) .
C5 H5 0.9300 .
C5 C4 1.386(10) .
C15 H15 0.9300 .
C15 C16 1.360(13) .
C15 C14 1.359(9) .
C42 C41 1.365(9) .
C69 H69 0.9300 .
C69 C70 1.377(10) .
C27 H27 0.9300 .
C27 C28 1.372(9) .
C30 C29 1.383(9) .
C28 H28 0.9300 .
C28 C29 1.357(10) .
C64 H64 0.9300 .
C64 C63 1.402(9) .
C17 H17 0.9300 .
C17 C16 1.393(12) .
C46 H46 0.9300 .
C46 C45 1.386(11) .
C33 H33 0.9300 .
C33 C34 1.366(10) .
C29 H29 0.9300 .
C57 H57 0.9300 .
C63 H63 0.9300 .
C21 H21 0.9300 .
C21 C22 1.407(10) .
C34 H34 0.9300 .
C16 H16 0.9300 .
C41 H41 0.9300 .
C22 H22 0.9300 .
C70 H70 0.9300 .
C3 H3 0.9300 .
C3 C4 1.372(10) .
C4 H4 0.9300 .
C44 H44 0.9300 .
C44 C45 1.360(11) .
C45 H45 0.9300 .
O1 H1A 0.85(16) 2_756
O1 H1A 0.8506 .
O1 H1B 0.85(19) 2_756
O1 H1B 0.8504 .

loop_
_geom_torsion_atom_site_label_1
_geom_torsion_atom_site_label_2
_geom_torsion_atom_site_label_3
_geom_torsion_atom_site_label_4
_geom_torsion
Dy2 O12 C36 O13 176.9(4)
Dy2 O12 C36 C35 -5.8(7)
Dy2 O5 C12 O4 17.2(11)
Dy2 O5 C12 C11 -164.8(5)
Dy2 O10 C25 O11 -177.4(4)
Dy2 O10 C25 C26 1.1(7)
Dy2 N6 C31 C32 178.5(5)
Dy2 N6 C31 C30 2.3(7)
Dy2 N6 C35 C36 -2.3(6)
Dy2 N6 C35 C34 -179.6(5)
Dy2 N5 C26 C25 1.7(6)
Dy2 N5 C26 C27 -176.0(5)
Dy2 N5 C30 C31 -2.6(7)
Dy2 N5 C30 C29 177.9(5)
Dy3 O17 C37 O18 176.4(5)
Dy3 O17 C37 C38 -2.5(7)
Dy3 O25 C49 O24 -12.8(11)
Dy3 O25 C49 C50 169.0(5)
Dy3 N8 C43 C42 -6.9(7)
Dy3 N8 C43 C44 175.6(6)
Dy3 N8 C47 C46 -176.4(6)
Dy3 N8 C47 C48 4.9(7)
Dy3 O19 C48 O20 -178.1(5)
Dy3 O19 C48 C47 6.6(8)
Dy3 N7 C38 C37 -0.6(6)
Dy3 N7 C38 C39 178.0(4)
Dy3 N7 C42 C43 2.9(7)
Dy3 N7 C42 C41 -176.5(5)
Dy4 O28 C61 O29 -175.9(5)
Dy4 O28 C61 C62 3.7(8)
Dy4 O30 C72 O31 174.2(6)
Dy4 O30 C72 C71 -7.1(8)
Dy4 O26 C60 O27 -178.2(5)
Dy4 O26 C60 C59 2.3(8)
Dy4 O24 C49 O25 -175.7(4)
Dy4 O24 C49 C50 2.6(7)
Dy4 N12 C67 C68 176.6(4)
Dy4 N12 C67 C66 -5.6(7)
Dy4 N12 C71 C72 5.6(6)
Dy4 N12 C71 C70 -175.3(5)
Dy4 N10 C55 C54 -4.1(7)
Dy4 N10 C55 C56 176.6(4)
Dy4 N10 C59 C60 1.6(6)
Dy4 N10 C59 C58 -177.9(5)
Dy4 N9 C54 C55 -2.0(7)
Dy4 N9 C54 C53 -178.9(5)
Dy4 N11 C62 C61 6.1(6)
Dy4 N11 C62 C63 -174.1(5)
Dy4 N11 C66 C67 -5.9(7)
Dy4 N11 C66 C65 172.8(5)
Dy1 O6 C13 O7 -173.3(7)
Dy1 O6 C13 C14 9.9(9)
Dy1 O4 C12 O5 174.6(4)
Dy1 O4 C12 C11 -3.4(7)
Dy1 O8 C24 O9 172.9(5)
Dy1 O8 C24 C23 -9.4(8)
Dy1 O3 C1 O2 -173.4(5)
Dy1 O3 C1 C2 6.5(8)
Dy1 N4 C23 C24 -4.1(7)
Dy1 N4 C23 C22 177.7(5)
Dy1 N4 C19 C20 -175.3(5)
Dy1 N4 C19 C18 5.2(7)
Dy1 N2 C7 C8 175.9(5)
Dy1 N2 C7 C6 -0.4(7)
Dy1 N2 C11 C12 4.5(6)
Dy1 N2 C11 C10 -174.3(5)
Dy1 N1 C6 C7 -4.2(8)
Dy1 N1 C6 C5 178.0(5)
Dy1 N1 C2 C1 3.0(7)
Dy1 N1 C2 C3 -177.0(6)
Dy1 N3 C14 C13 -1.9(7)
Dy1 N3 C14 C15 177.0(5)
O30 C72 C71 N12 0.2(8)
O30 C72 C71 C70 -178.9(6)
O5 C12 C11 N2 -179.2(5)
O5 C12 C11 C10 -0.4(9)
O6 C13 C14 N3 -4.6(9)
O6 C13 C14 C15 176.5(7)
O4 C12 C11 N2 -1.0(8)
O4 C12 C11 C10 177.8(6)
N12 C67 C68 C69 -2.4(10)
N12 C67 C66 N11 7.1(7)
N12 C67 C66 C65 -171.6(6)
N12 C71 C70 C69 -1.0(9)
N8 C43 C42 N7 2.5(8)
N8 C43 C42 C41 -178.1(6)
N8 C43 C44 C45 0.1(13)
N8 C47 C46 C45 1.0(12)
N8 C47 C48 O20 177.2(6)
N8 C47 C48 O19 -7.3(9)
C9 C8 C7 N2 -0.4(10)
C9 C8 C7 C6 175.5(6)
C9 C10 C11 N2 -3.0(10)
C9 C10 C11 C12 178.3(6)
N10 C55 C56 C57 -0.8(10)
N10 C59 C60 O26 -2.4(8)
N10 C59 C60 O27 178.0(5)
N10 C59 C58 C57 2.8(9)
C8 C9 C10 C11 1.8(10)
C8 C7 C6 N1 -173.4(6)
C8 C7 C6 C5 4.5(11)
N4 C23 C24 O8 8.3(8)
N4 C23 C24 O9 -173.8(6)
N4 C23 C22 C21 -1.9(11)
N2 C7 C6 N1 2.9(8)
N2 C7 C6 C5 -179.3(7)
N6 C31 C32 C33 2.0(10)
N6 C31 C30 N5 0.2(8)
N6 C31 C30 C29 179.6(6)
N6 C35 C36 O12 5.0(8)
N6 C35 C36 O13 -177.5(5)
N6 C35 C34 C33 0.3(10)
N1 C6 C5 C4 0.4(12)
N1 C2 C1 O3 -6.0(9)
N1 C2 C1 O2 173.9(6)
N1 C2 C3 C4 -2.4(12)
C50 N9 C54 C55 177.1(5)
C50 N9 C54 C53 0.2(9)
N9 C50 C49 O25 178.1(5)
N9 C50 C49 O24 -0.3(8)
N9 C50 C51 C52 0.5(11)
N9 C54 C55 N10 3.9(8)
N9 C54 C55 C56 -176.9(6)
N9 C54 C53 C52 -0.8(10)
O31 C72 C71 N12 179.1(6)
O31 C72 C71 C70 0.0(10)
N5 C26 C25 O11 176.8(5)
N5 C26 C25 O10 -1.8(7)
N5 C26 C27 C28 -2.6(10)
N5 C30 C29 C28 -1.2(11)
N11 C62 C61 O28 -6.4(8)
N11 C62 C61 O29 173.3(5)
N11 C62 C63 C64 1.0(9)
N11 C66 C65 C64 0.9(10)
C31 N6 C35 C36 178.7(5)
C31 N6 C35 C34 1.4(9)
C31 C32 C33 C34 -0.2(11)
C31 C30 C29 C28 179.4(7)
C20 C21 C22 C23 2.5(12)
C7 N2 C11 C12 -178.8(5)
C7 N2 C11 C10 2.4(9)
C7 C6 C5 C4 -177.3(7)
C54 C55 C56 C57 180.0(6)
C43 N8 C47 C46 -1.0(10)
C43 N8 C47 C48 -179.6(6)
C43 C42 C41 C40 177.8(6)
C43 C44 C45 C46 0.0(16)
N7 C38 C37 O17 1.9(7)
N7 C38 C37 O18 -177.1(5)
N7 C38 C39 C40 0.0(10)
N7 C42 C41 C40 -2.9(10)
C38 N7 C42 C43 -178.1(5)
C38 N7 C42 C41 2.5(9)
C38 C39 C40 C41 -0.4(11)
O7 C13 C14 N3 178.2(7)
O7 C13 C14 C15 -0.6(12)
C67 N12 C71 C72 -178.7(5)
C67 N12 C71 C70 0.4(9)
C67 C68 C69 C70 1.7(10)
C67 C66 C65 C64 179.5(6)
C55 N10 C59 C60 176.2(5)
C55 N10 C59 C58 -3.4(9)
C55 C54 C53 C52 -177.4(7)
C55 C56 C57 C58 0.3(10)
C26 N5 C30 C31 178.9(5)
C26 N5 C30 C29 -0.5(9)
C26 C27 C28 C29 0.7(12)
C49 C50 N9 Dy4 -1.8(6)
C49 C50 N9 C54 179.1(5)
C49 C50 C51 C52 -178.6(7)
C68 C67 C66 N11 -175.2(6)
C68 C67 C66 C65 6.1(10)
C68 C69 C70 C71 -0.1(10)
C6 N1 C2 C1 -177.4(6)
C6 N1 C2 C3 2.7(10)
C6 C5 C4 C3 -0.1(13)
C25 C26 C27 C28 179.9(6)
C23 N4 C19 C20 3.4(9)
C23 N4 C19 C18 -176.2(5)
C18 N3 C14 C13 -178.3(6)
C18 N3 C14 C15 0.5(10)
C18 C17 C16 C15 -0.7(11)
C62 N11 C66 C67 -179.6(5)
C62 N11 C66 C65 -0.9(8)
C10 C9 C8 C7 -0.2(11)
C59 N10 C55 C54 -178.5(5)
C59 N10 C55 C56 2.3(9)
C59 C58 C57 C56 -1.2(10)
N3 C18 C19 N4 -3.8(8)
N3 C18 C19 C20 176.6(6)
N3 C18 C17 C16 3.7(10)
C66 N11 C62 C61 -179.9(5)
C66 N11 C62 C63 -0.1(8)
C66 C67 C68 C69 -180.0(6)
C66 C65 C64 C63 0.0(10)
C60 C59 C58 C57 -176.7(6)
C51 C50 N9 Dy4 179.0(5)
C51 C50 N9 C54 -0.1(9)
C51 C50 C49 O25 -2.8(9)
C51 C50 C49 O24 178.8(6)
C51 C52 C53 C54 1.2(12)
C37 C38 C39 C40 178.5(6)
C61 C62 C63 C64 -179.3(6)
C35 N6 C31 C32 -2.6(9)
C35 N6 C31 C30 -178.8(5)
C53 C52 C51 C50 -1.0(12)
C53 C54 C55 N10 -179.4(6)
C53 C54 C55 C56 -0.1(10)
C24 C23 C22 C21 -179.9(7)
C72 C71 C70 C69 178.0(6)
C11 N2 C7 C8 -0.7(9)
C11 N2 C7 C6 -177.0(5)
C2 N1 C6 C7 176.2(5)
C2 N1 C6 C5 -1.7(10)
C2 C3 C4 C5 1.1(14)
C71 N12 C67 C68 1.3(9)
C71 N12 C67 C66 179.1(5)
C47 N8 C43 C42 177.9(5)
C47 N8 C43 C44 0.4(10)
C47 C46 C45 C44 -0.5(15)
C39 C38 C37 O17 -176.7(6)
C39 C38 C37 O18 4.3(9)
C39 C40 C41 C42 1.9(11)
C1 C2 C3 C4 177.7(7)
C32 C31 C30 N5 -175.9(6)
C32 C31 C30 C29 3.5(10)
C32 C33 C34 C35 -0.9(11)
C58 C59 C60 O26 177.1(6)
C58 C59 C60 O27 -2.4(9)
C65 C64 C63 C62 -0.9(10)
C19 N4 C23 C24 177.2(5)
C19 N4 C23 C22 -1.0(10)
C19 C20 C21 C22 -0.3(12)
C19 C18 N3 Dy1 0.9(7)
C19 C18 N3 C14 177.1(6)
C19 C18 C17 C16 -177.1(6)
C42 C43 C44 C45 -177.2(8)
C42 N7 C38 C37 -179.6(5)
C42 N7 C38 C39 -1.0(8)
C27 C26 C25 O11 -5.5(9)
C27 C26 C25 O10 175.9(6)
C27 C28 C29 C30 1.1(13)
C30 N5 C26 C25 -179.8(5)
C30 N5 C26 C27 2.5(9)
C30 C31 C32 C33 177.9(6)
C17 C18 N3 Dy1 -179.8(5)
C17 C18 N3 C14 -3.6(9)
C17 C18 C19 N4 176.9(6)
C17 C18 C19 C20 -2.6(11)
C46 C47 C48 O20 -1.5(11)
C46 C47 C48 O19 174.0(7)
C36 C35 C34 C33 -176.7(6)
C63 C62 C61 O28 173.9(6)
C63 C62 C61 O29 -6.5(9)
C21 C20 C19 N4 -2.7(11)
C21 C20 C19 C18 176.8(7)
C34 C35 C36 O12 -177.8(6)
C34 C35 C36 O13 -0.2(9)
C48 C47 C46 C45 179.6(8)
C16 C15 C14 N3 2.4(11)
C16 C15 C14 C13 -178.9(7)
C14 C15 C16 C17 -2.2(11)
C22 C23 C24 O8 -173.5(7)
C22 C23 C24 O9 4.4(10)
C3 C2 C1 O3 173.9(7)
C3 C2 C1 O2 -6.1(11)
C44 C43 C42 N7 179.9(7)
C44 C43 C42 C41 -0.8(11)
